data_7023208
loop_
_publ_author_name
'Yang, Ting-Hai'
'Silva, Ana Rosa'
'Shi, Fa-Nian'

_publ_section_title
;
 Six new 3d-4f heterometallic coordination polymers constructed from
 pyrazole-bridged Cu(II)Ln(III) dinuclear units.
;
_journal_issue 38
_journal_name_full 'Dalton transactions (Cambridge, England : 2003)'
_journal_page_first 13997
_journal_page_last 14005
_journal_paper_doi 10.1039/c3dt51015h
_journal_volume 42
_journal_year 2013
_chemical_formula_moiety 'C15 H12 Cu N6 O16 Tb2, 2(H2 O)'
_chemical_formula_sum 'C15 H16 Cu N6 O18 Tb2'
_chemical_formula_weight 949.72
_chemical_name_systematic
; 
 ? 
;
_space_group_IT_number 2
_symmetry_cell_setting triclinic
_symmetry_space_group_name_Hall '-P 1'
_symmetry_space_group_name_H-M 'P -1'
_atom_sites_solution_hydrogens geom
_atom_sites_solution_primary direct
_atom_sites_solution_secondary difmap
_audit_creation_method SHELXL-97
_cell_angle_alpha 82.772(2)
_cell_angle_beta 77.2510(10)
_cell_angle_gamma 84.525(2)
_cell_formula_units_Z 2
_cell_length_a 7.1693(3)
_cell_length_b 11.2220(5)
_cell_length_c 15.5135(7)
_cell_measurement_reflns_used 9904
_cell_measurement_temperature 150(2)
_cell_measurement_theta_max 28.31
_cell_measurement_theta_min 2.71
_cell_volume 1204.72(9)
_computing_cell_refinement 'Bruker SMART'
_computing_data_collection 'Bruker SMART'
_computing_data_reduction 'Bruker SAINT'
_computing_molecular_graphics 'Bruker SHELXTL'
_computing_publication_material 'Bruker SHELXTL'
_computing_structure_refinement 'SHELXL-97 (Sheldrick, 1997)'
_computing_structure_solution 'SHELXS-97 (Sheldrick, 1990)'
_diffrn_ambient_temperature 150(2)
_diffrn_measured_fraction_theta_full 0.983
_diffrn_measured_fraction_theta_max 0.983
_diffrn_measurement_device_type 'CCD area detector'
_diffrn_measurement_method 'phi and omega scans'
_diffrn_radiation_monochromator graphite
_diffrn_radiation_source 'fine-focus sealed tube'
_diffrn_radiation_type MoK\a
_diffrn_radiation_wavelength 0.71073
_diffrn_reflns_av_R_equivalents 0.0236
_diffrn_reflns_av_unetI/netI 0.0222
_diffrn_reflns_limit_h_max 9
_diffrn_reflns_limit_h_min -9
_diffrn_reflns_limit_k_max 13
_diffrn_reflns_limit_k_min -14
_diffrn_reflns_limit_l_max 20
_diffrn_reflns_limit_l_min -20
_diffrn_reflns_number 21653
_diffrn_reflns_theta_full 28.33
_diffrn_reflns_theta_max 28.33
_diffrn_reflns_theta_min 2.92
_exptl_absorpt_coefficient_mu 6.784
_exptl_absorpt_correction_T_max 0.6481
_exptl_absorpt_correction_T_min 0.3168
_exptl_absorpt_correction_type multi-scan
_exptl_absorpt_process_details Sadabs
_exptl_crystal_colour purple
_exptl_crystal_density_diffrn 2.618
_exptl_crystal_density_method 'not measured'
_exptl_crystal_description block
_exptl_crystal_F_000 902
_exptl_crystal_size_max 0.22
_exptl_crystal_size_mid 0.15
_exptl_crystal_size_min 0.07
_refine_diff_density_max 0.732
_refine_diff_density_min -0.977
_refine_diff_density_rms 0.118
_refine_ls_extinction_method none
_refine_ls_goodness_of_fit_ref 1.002
_refine_ls_hydrogen_treatment constr
_refine_ls_matrix_type full
_refine_ls_number_parameters 379
_refine_ls_number_reflns 5908
_refine_ls_number_restraints 0
_refine_ls_restrained_S_all 1.002
_refine_ls_R_factor_all 0.0199
_refine_ls_R_factor_gt 0.0180
_refine_ls_shift/su_max 0.003
_refine_ls_shift/su_mean 0.000
_refine_ls_structure_factor_coef Fsqd
_refine_ls_weighting_details 'calc w=1/[\s^2^(Fo^2^)+(0.0246P)^2^+1.3559P] where P=(Fo^2^+2Fc^2^)/3'
_refine_ls_weighting_scheme calc
_refine_ls_wR_factor_gt 0.0447
_refine_ls_wR_factor_ref 0.0455
_reflns_number_gt 5543
_reflns_number_total 5908
_reflns_threshold_expression >2sigma(I)
_cod_data_source_file c3dt51015h.txt
_cod_data_source_block 1
_cod_depositor_comments
;
The following automatic conversions were performed:

'_symmetry_cell_setting' value 'Triclinic' changed to 'triclinic'
according to /home/saulius/struct/CIF-dictionaries/cif_core.dic
dictionary named 'cif_core.dic' version 2.4.2 from 2011-04-26.

Automatic conversion script
Id: cif_fix_values 1891 2012-01-12 08:04:46Z andrius 
;
_cod_original_sg_symbol_Hall -P1
_cod_original_sg_symbol_H-M P-1
_cod_database_code 7023208

loop_
_symmetry_equiv_pos_as_xyz
'x, y, z'
'-x, -y, -z'

loop_
_atom_site_label
_atom_site_type_symbol
_atom_site_fract_x
_atom_site_fract_y
_atom_site_fract_z
_atom_site_U_iso_or_equiv
_atom_site_adp_type
_atom_site_occupancy
_atom_site_symmetry_multiplicity
_atom_site_calc_flag
_atom_site_refinement_flags
Tb2 Tb 0.516055(15) 0.661783(10) 0.349435(7) 0.00816(4) Uani 1 1 d .
Tb1 Tb 0.476488(16) 0.769456(10) 0.756222(7) 0.00840(4) Uani 1 1 d .
Cu1 Cu 0.19190(4) 0.81193(3) 1.042588(19) 0.01070(7) Uani 1 1 d .
C1 C 0.3815(4) 0.4872(2) 0.80630(16) 0.0119(5) Uani 1 1 d .
C2 C 0.3117(4) 0.5319(2) 0.89417(16) 0.0105(5) Uani 1 1 d .
C3 C 0.2447(4) 0.4736(2) 0.97844(16) 0.0119(5) Uani 1 1 d .
H3 H 0.2302 0.3902 0.9955 0.014 Uiso 1 1 calc R
C4 C 0.2042(3) 0.5684(2) 1.03170(16) 0.0104(5) Uani 1 1 d .
C5 C 0.1250(3) 0.5827(2) 1.12637(16) 0.0109(5) Uani 1 1 d .
C6 C 0.5646(3) 1.0525(2) 0.74140(16) 0.0106(5) Uani 1 1 d .
C7 C 0.4540(3) 1.0350(2) 0.83393(16) 0.0104(5) Uani 1 1 d .
C8 C 0.3725(3) 1.1146(2) 0.89669(16) 0.0109(5) Uani 1 1 d .
H8 H 0.3774 1.1996 0.8914 0.013 Uiso 1 1 calc R
C9 C 0.2832(3) 1.0393(2) 0.96844(16) 0.0104(5) Uani 1 1 d .
C10 C 0.1591(3) 1.0526(2) 1.05757(17) 0.0110(5) Uani 1 1 d .
C11 C 0.5672(3) 0.7642(2) 0.54083(16) 0.0098(5) Uani 1 1 d .
C12 C 0.7584(3) 0.7194(2) 0.55885(16) 0.0101(5) Uani 1 1 d .
C13 C 0.9276(3) 0.6787(2) 0.50334(16) 0.0103(5) Uani 1 1 d .
H13 H 0.9560 0.6832 0.4403 0.012 Uiso 1 1 calc R
C14 C 1.0433(3) 0.6307(2) 0.56042(16) 0.0105(5) Uani 1 1 d .
C15 C 1.2260(3) 0.5546(2) 0.54544(17) 0.0101(5) Uani 1 1 d .
N1 N 0.3124(3) 0.65207(19) 0.89627(14) 0.0119(4) Uani 1 1 d .
N2 N 0.2469(3) 0.67224(19) 0.98046(14) 0.0119(4) Uani 1 1 d .
N3 N 0.4152(3) 0.9201(2) 0.86650(14) 0.0117(4) Uani 1 1 d .
N4 N 0.3110(3) 0.92453(19) 0.94904(14) 0.0110(4) Uani 1 1 d .
N5 N 0.7714(3) 0.7027(2) 0.64427(14) 0.0118(4) Uani 1 1 d .
N6 N 0.9457(3) 0.6475(2) 0.64416(14) 0.0123(4) Uani 1 1 d .
H6N H 0.9913 0.6250 0.6923 0.015 Uiso 1 1 calc R
O1 O 0.4534(3) 0.56208(16) 0.74193(12) 0.0140(4) Uani 1 1 d .
O2 O 0.3670(3) 0.37874(16) 0.79817(12) 0.0141(4) Uani 1 1 d .
O3 O 0.0874(3) 0.49542(16) 1.18342(12) 0.0154(4) Uani 1 1 d .
O4 O 0.1014(3) 0.69353(16) 1.14486(12) 0.0138(4) Uani 1 1 d .
O5 O 0.6077(3) 0.95783(16) 0.70139(12) 0.0153(4) Uani 1 1 d .
O6 O 0.6129(2) 1.15520(16) 0.70677(12) 0.0118(3) Uani 1 1 d .
O7 O 0.1031(3) 1.15480(16) 1.08166(12) 0.0147(4) Uani 1 1 d .
O8 O 0.1097(3) 0.95439(16) 1.10507(12) 0.0132(4) Uani 1 1 d .
O9 O 0.4395(2) 0.79214(17) 0.60641(12) 0.0134(4) Uani 1 1 d .
O10 O 0.5421(3) 0.76923(17) 0.46283(12) 0.0132(4) Uani 1 1 d .
O11 O 1.3258(3) 0.56026(17) 0.46779(12) 0.0143(4) Uani 1 1 d .
O12 O 1.2590(3) 0.48495(16) 0.61121(12) 0.0132(4) Uani 1 1 d .
O13 O 0.1559(3) 0.84166(18) 0.75787(12) 0.0176(4) Uani 1 1 d .
H13A H 0.1436 0.8931 0.7131 0.021 Uiso 1 1 d R
H13B H 0.0854 0.8380 0.8111 0.021 Uiso 1 1 d R
O14 O 0.7206(3) 0.71505(17) 0.83360(12) 0.0156(4) Uani 1 1 d .
H14A H 0.7749 0.6429 0.8343 0.019 Uiso 1 1 d R
H14B H 0.7431 0.7729 0.8610 0.019 Uiso 1 1 d R
O15 O 0.2232(3) 0.63370(17) 0.30582(12) 0.0145(4) Uani 1 1 d .
H15A H 0.2075 0.6784 0.2585 0.017 Uiso 1 1 d R
H15B H 0.1905 0.5606 0.3227 0.017 Uiso 1 1 d R
O16 O 0.7989(3) 0.76817(17) 0.29239(12) 0.0151(4) Uani 1 1 d .
H16A H 0.8251 0.8279 0.3171 0.018 Uiso 1 1 d R
H16B H 0.8580 0.7450 0.2417 0.018 Uiso 1 1 d R
O17 O 0.2423(3) 0.9776(2) 0.48289(15) 0.0318(5) Uani 1 1 d .
H17A H 0.2792 1.0156 0.4308 0.038 Uiso 1 1 d R
H17B H 0.2874 0.9089 0.5040 0.038 Uiso 1 1 d R
O18 O 0.9333(3) 0.95541(19) 0.35648(14) 0.0222(4) Uani 1 1 d .
H18A H 0.8691 0.9635 0.4098 0.027 Uiso 1 1 d R
H18B H 1.0555 0.9413 0.3395 0.027 Uiso 1 1 d R

loop_
_atom_site_aniso_label
_atom_site_aniso_U_11
_atom_site_aniso_U_22
_atom_site_aniso_U_33
_atom_site_aniso_U_23
_atom_site_aniso_U_13
_atom_site_aniso_U_12
Tb2 0.00974(6) 0.00788(6) 0.00585(6) -0.00081(4) -0.00026(4) 0.00130(4)
Tb1 0.01105(6) 0.00668(6) 0.00634(6) -0.00179(4) 0.00056(4) 0.00093(4)
Cu1 0.01610(15) 0.00679(15) 0.00738(13) -0.00244(11) 0.00215(11) -0.00035(11)
C1 0.0126(11) 0.0130(13) 0.0094(11) -0.0035(10) -0.0002(9) 0.0002(9)
C2 0.0130(11) 0.0082(12) 0.0093(11) -0.0020(9) -0.0002(9) 0.0008(9)
C3 0.0151(11) 0.0088(12) 0.0115(11) -0.0018(9) -0.0023(9) 0.0002(9)
C4 0.0126(11) 0.0092(12) 0.0088(11) -0.0016(9) -0.0008(9) 0.0003(9)
C5 0.0109(11) 0.0122(12) 0.0091(11) -0.0027(9) -0.0006(9) 0.0008(9)
C6 0.0116(11) 0.0083(12) 0.0116(11) -0.0002(9) -0.0028(9) 0.0011(9)
C7 0.0124(11) 0.0067(11) 0.0115(11) -0.0005(9) -0.0022(9) 0.0016(9)
C8 0.0126(11) 0.0078(12) 0.0111(11) -0.0026(9) -0.0005(9) 0.0019(9)
C9 0.0125(11) 0.0077(12) 0.0110(11) -0.0019(9) -0.0029(9) 0.0008(9)
C10 0.0092(11) 0.0129(12) 0.0122(11) -0.0055(10) -0.0031(9) 0.0010(9)
C11 0.0134(11) 0.0060(11) 0.0100(11) -0.0019(9) -0.0029(9) 0.0012(9)
C12 0.0124(11) 0.0081(12) 0.0090(11) -0.0024(9) -0.0006(9) 0.0015(9)
C13 0.0132(11) 0.0088(12) 0.0074(10) 0.0001(9) 0.0000(9) 0.0003(9)
C14 0.0108(11) 0.0101(12) 0.0089(11) -0.0013(9) 0.0016(9) 0.0001(9)
C15 0.0087(10) 0.0093(12) 0.0121(11) -0.0021(9) -0.0016(9) 0.0006(9)
N1 0.0164(10) 0.0093(11) 0.0089(10) -0.0032(8) 0.0002(8) 0.0003(8)
N2 0.0169(10) 0.0092(10) 0.0076(9) -0.0017(8) 0.0024(8) -0.0011(8)
N3 0.0138(10) 0.0100(11) 0.0091(10) -0.0014(8) 0.0019(8) 0.0005(8)
N4 0.0132(10) 0.0099(10) 0.0087(9) -0.0035(8) 0.0010(8) 0.0006(8)
N5 0.0101(9) 0.0130(11) 0.0116(10) -0.0029(8) -0.0020(8) 0.0035(8)
N6 0.0096(9) 0.0177(12) 0.0091(10) -0.0022(8) -0.0019(8) 0.0031(8)
O1 0.0210(9) 0.0094(9) 0.0102(8) -0.0028(7) 0.0012(7) -0.0018(7)
O2 0.0218(9) 0.0083(9) 0.0113(8) -0.0043(7) -0.0002(7) -0.0004(7)
O3 0.0240(10) 0.0089(9) 0.0098(8) 0.0007(7) 0.0016(7) 0.0023(7)
O4 0.0216(9) 0.0090(9) 0.0087(8) -0.0030(7) 0.0017(7) 0.0000(7)
O5 0.0224(10) 0.0094(9) 0.0113(9) -0.0029(7) 0.0035(7) -0.0014(7)
O6 0.0143(8) 0.0082(9) 0.0113(8) 0.0017(7) -0.0015(7) 0.0004(7)
O7 0.0154(9) 0.0111(9) 0.0172(9) -0.0078(7) 0.0003(7) 0.0010(7)
O8 0.0171(9) 0.0105(9) 0.0103(8) -0.0041(7) 0.0025(7) -0.0011(7)
O9 0.0117(8) 0.0164(10) 0.0106(8) -0.0037(7) 0.0000(7) 0.0039(7)
O10 0.0160(9) 0.0141(9) 0.0096(8) -0.0026(7) -0.0040(7) 0.0036(7)
O11 0.0126(8) 0.0179(10) 0.0100(8) 0.0005(7) 0.0009(7) 0.0006(7)
O12 0.0135(8) 0.0115(9) 0.0124(8) 0.0008(7) -0.0007(7) 0.0026(7)
O13 0.0140(9) 0.0241(11) 0.0114(9) -0.0017(8) 0.0017(7) 0.0044(8)
O14 0.0208(9) 0.0115(9) 0.0164(9) -0.0060(7) -0.0077(8) 0.0034(7)
O15 0.0184(9) 0.0122(9) 0.0142(9) 0.0016(7) -0.0067(7) -0.0035(7)
O16 0.0141(9) 0.0181(10) 0.0125(9) -0.0072(8) 0.0022(7) -0.0026(7)
O17 0.0387(13) 0.0269(12) 0.0212(11) 0.0035(9) 0.0006(10) 0.0172(10)
O18 0.0192(10) 0.0290(12) 0.0186(10) -0.0035(9) -0.0028(8) -0.0036(9)

loop_
_atom_type_symbol
_atom_type_description
_atom_type_scat_dispersion_real
_atom_type_scat_dispersion_imag
_atom_type_scat_source
C C 0.0033 0.0016 'International Tables Vol C Tables 4.2.6.8 and 6.1.1.4'
H H 0.0000 0.0000 'International Tables Vol C Tables 4.2.6.8 and 6.1.1.4'
N N 0.0061 0.0033 'International Tables Vol C Tables 4.2.6.8 and 6.1.1.4'
O O 0.0106 0.0060 'International Tables Vol C Tables 4.2.6.8 and 6.1.1.4'
Cu Cu 0.3201 1.2651 'International Tables Vol C Tables 4.2.6.8 and 6.1.1.4'
Tb Tb -0.1723 4.1537 'International Tables Vol C Tables 4.2.6.8 and 6.1.1.4'

loop_
_geom_angle_atom_site_label_1
_geom_angle_atom_site_label_2
_geom_angle_atom_site_label_3
_geom_angle
_geom_angle_site_symmetry_1
_geom_angle_site_symmetry_3
O11 Tb2 O10 79.05(7) 1_455 .
O11 Tb2 O12 80.85(6) 1_455 2_766
O10 Tb2 O12 90.80(6) . 2_766
O11 Tb2 O6 116.52(6) 1_455 2_676
O10 Tb2 O6 83.25(6) . 2_676
O12 Tb2 O6 159.89(6) 2_766 2_676
O11 Tb2 O2 132.50(7) 1_455 2_666
O10 Tb2 O2 147.40(7) . 2_666
O12 Tb2 O2 87.49(6) 2_766 2_666
O6 Tb2 O2 87.30(6) 2_676 2_666
O11 Tb2 O16 148.22(6) 1_455 .
O10 Tb2 O16 75.31(6) . .
O12 Tb2 O16 81.05(6) 2_766 .
O6 Tb2 O16 78.86(6) 2_676 .
O2 Tb2 O16 72.26(6) 2_666 .
O11 Tb2 O15 72.72(6) 1_455 .
O10 Tb2 O15 125.65(6) . .
O12 Tb2 O15 127.76(6) 2_766 .
O6 Tb2 O15 70.03(6) 2_676 .
O2 Tb2 O15 79.11(6) 2_666 .
O16 Tb2 O15 138.34(6) . .
O11 Tb2 C1 110.44(7) 1_455 2_666
O10 Tb2 C1 161.77(7) . 2_666
O12 Tb2 C1 75.95(7) 2_766 2_666
O6 Tb2 C1 104.89(7) 2_676 2_666
O2 Tb2 C1 22.80(7) 2_666 2_666
O16 Tb2 C1 90.08(6) . 2_666
O15 Tb2 C1 72.56(6) . 2_666
O14 Tb1 O13 148.81(6) . .
O14 Tb1 O9 137.88(6) . .
O13 Tb1 O9 73.19(6) . .
O14 Tb1 O5 90.65(7) . .
O13 Tb1 O5 95.17(7) . .
O9 Tb1 O5 78.18(6) . .
O14 Tb1 O1 89.78(7) . .
O13 Tb1 O1 99.50(7) . .
O9 Tb1 O1 81.97(6) . .
O5 Tb1 O1 150.69(6) . .
O14 Tb1 N3 77.79(7) . .
O13 Tb1 N3 76.97(7) . .
O9 Tb1 N3 129.80(7) . .
O5 Tb1 N3 65.31(7) . .
O1 Tb1 N3 142.90(7) . .
O14 Tb1 N1 76.48(7) . .
O13 Tb1 N1 80.28(7) . .
O9 Tb1 N1 133.98(7) . .
O5 Tb1 N1 142.12(6) . .
O1 Tb1 N1 65.97(6) . .
N3 Tb1 N1 77.11(7) . .
O14 Tb1 N5 72.94(7) . .
O13 Tb1 N5 138.25(7) . .
O9 Tb1 N5 65.15(6) . .
O5 Tb1 N5 79.47(7) . .
O1 Tb1 N5 72.66(7) . .
N3 Tb1 N5 133.41(7) . .
N1 Tb1 N5 127.84(7) . .
N4 Cu1 N2 97.92(9) . .
N4 Cu1 O8 83.77(8) . .
N2 Cu1 O8 174.38(9) . .
N4 Cu1 O4 172.30(9) . .
N2 Cu1 O4 82.83(8) . .
O8 Cu1 O4 96.22(7) . .
O2 C1 O1 123.1(2) . .
O2 C1 C2 119.4(2) . .
O1 C1 C2 117.5(2) . .
O2 C1 Tb2 46.32(12) . 2_666
O1 C1 Tb2 76.76(13) . 2_666
C2 C1 Tb2 165.69(18) . 2_666
N1 C2 C3 111.4(2) . .
N1 C2 C1 116.3(2) . .
C3 C2 C1 132.3(2) . .
C2 C3 C4 102.8(2) . .
C2 C3 H3 128.6 . .
C4 C3 H3 128.6 . .
N2 C4 C3 109.0(2) . .
N2 C4 C5 114.2(2) . .
C3 C4 C5 136.8(2) . .
O3 C5 O4 123.2(2) . .
O3 C5 C4 122.4(2) . .
O4 C5 C4 114.4(2) . .
O6 C6 O5 123.6(2) . .
O6 C6 C7 120.5(2) . .
O5 C6 C7 115.9(2) . .
N3 C7 C8 110.9(2) . .
N3 C7 C6 116.1(2) . .
C8 C7 C6 133.0(2) . .
C9 C8 C7 103.0(2) . .
C9 C8 H8 128.5 . .
C7 C8 H8 128.5 . .
N4 C9 C8 109.8(2) . .
N4 C9 C10 113.0(2) . .
C8 C9 C10 137.1(2) . .
O7 C10 O8 123.4(2) . .
O7 C10 C9 120.7(2) . .
O8 C10 C9 115.8(2) . .
O10 C11 O9 124.5(2) . .
O10 C11 C12 118.7(2) . .
O9 C11 C12 116.8(2) . .
N5 C12 C13 111.6(2) . .
N5 C12 C11 116.3(2) . .
C13 C12 C11 131.8(2) . .
C14 C13 C12 104.4(2) . .
C14 C13 H13 127.8 . .
C12 C13 H13 127.8 . .
N6 C14 C13 107.2(2) . .
N6 C14 C15 120.8(2) . .
C13 C14 C15 131.2(2) . .
O11 C15 O12 126.4(2) . .
O11 C15 C14 117.4(2) . .
O12 C15 C14 116.1(2) . .
N2 N1 C2 106.3(2) . .
N2 N1 Tb1 136.33(17) . .
C2 N1 Tb1 116.36(15) . .
N1 N2 C4 110.5(2) . .
N1 N2 Cu1 135.08(18) . .
C4 N2 Cu1 114.41(16) . .
N4 N3 C7 106.5(2) . .
N4 N3 Tb1 134.96(16) . .
C7 N3 Tb1 116.46(16) . .
N3 N4 C9 109.8(2) . .
N3 N4 Cu1 136.38(17) . .
C9 N4 Cu1 113.80(16) . .
C12 N5 N6 105.0(2) . .
C12 N5 Tb1 116.38(15) . .
N6 N5 Tb1 138.51(16) . .
N5 N6 C14 111.7(2) . .
N5 N6 H6N 124.2 . .
C14 N6 H6N 124.2 . .
C1 O1 Tb1 123.30(15) . .
C1 O2 Tb2 110.89(16) . 2_666
C5 O4 Cu1 114.06(15) . .
C6 O5 Tb1 124.05(16) . .
C6 O6 Tb2 140.92(16) . 2_676
C10 O8 Cu1 113.34(15) . .
C11 O9 Tb1 125.12(16) . .
C11 O10 Tb2 146.27(17) . .
C15 O11 Tb2 151.16(17) . 1_655
C15 O12 Tb2 140.93(16) . 2_766
Tb1 O13 H13A 113.3 . .
Tb1 O13 H13B 112.5 . .
H13A O13 H13B 127.7 . .
Tb1 O14 H14A 120.3 . .
Tb1 O14 H14B 112.4 . .
H14A O14 H14B 127.2 . .
Tb2 O15 H15A 113.5 . .
Tb2 O15 H15B 110.2 . .
H15A O15 H15B 127.8 . .
Tb2 O16 H16A 122.4 . .
Tb2 O16 H16B 110.3 . .
H16A O16 H16B 126.8 . .
H17A O17 H17B 128.0 . .
H18A O18 H18B 127.5 . .

loop_
_geom_bond_atom_site_label_1
_geom_bond_atom_site_label_2
_geom_bond_distance
_geom_bond_site_symmetry_2
Tb2 O11 2.2791(18) 1_455
Tb2 O10 2.3033(17) .
Tb2 O12 2.3150(18) 2_766
Tb2 O6 2.3187(18) 2_676
Tb2 O2 2.3442(17) 2_666
Tb2 O16 2.3927(18) .
Tb2 O15 2.4028(18) .
Tb2 C1 3.029(2) 2_666
Tb1 O14 2.3269(18) .
Tb1 O13 2.3591(18) .
Tb1 O9 2.3763(18) .
Tb1 O5 2.3772(19) .
Tb1 O1 2.3899(18) .
Tb1 N3 2.496(2) .
Tb1 N1 2.507(2) .
Tb1 N5 2.540(2) .
Cu1 N4 1.905(2) .
Cu1 N2 1.907(2) .
Cu1 O8 1.9496(17) .
Cu1 O4 1.9706(18) .
C1 O2 1.256(3) .
C1 O1 1.270(3) .
C1 C2 1.478(3) .
C1 Tb2 3.029(2) 2_666
C2 N1 1.353(3) .
C2 C3 1.391(3) .
C3 C4 1.398(3) .
C3 H3 0.9500 .
C4 N2 1.346(3) .
C4 C5 1.476(3) .
C5 O3 1.242(3) .
C5 O4 1.298(3) .
C6 O6 1.255(3) .
C6 O5 1.276(3) .
C6 C7 1.478(3) .
C7 N3 1.356(3) .
C7 C8 1.399(3) .
C8 C9 1.384(3) .
C8 H8 0.9500 .
C9 N4 1.346(3) .
C9 C10 1.486(3) .
C10 O7 1.253(3) .
C10 O8 1.280(3) .
C11 O10 1.256(3) .
C11 O9 1.259(3) .
C11 C12 1.487(3) .
C12 N5 1.337(3) .
C12 C13 1.398(3) .
C13 C14 1.372(3) .
C13 H13 0.9500 .
C14 N6 1.360(3) .
C14 C15 1.483(3) .
C15 O11 1.256(3) .
C15 O12 1.257(3) .
N1 N2 1.327(3) .
N3 N4 1.337(3) .
N5 N6 1.340(3) .
N6 H6N 0.8800 .
O2 Tb2 2.3442(17) 2_666
O6 Tb2 2.3187(18) 2_676
O11 Tb2 2.2791(18) 1_655
O12 Tb2 2.3150(18) 2_766
O13 H13A 0.8602 .
O13 H13B 0.8658 .
O14 H14A 0.8643 .
O14 H14B 0.8650 .
O15 H15A 0.8584 .
O15 H15B 0.8668 .
O16 H16A 0.8673 .
O16 H16B 0.8652 .
O17 H17A 0.8631 .
O17 H17B 0.8606 .
O18 H18A 0.8648 .
O18 H18B 0.8622 .

loop_
_geom_hbond_atom_site_label_D
_geom_hbond_atom_site_label_H
_geom_hbond_atom_site_label_A
_geom_hbond_distance_DH
_geom_hbond_distance_HA
_geom_hbond_distance_DA
_geom_hbond_angle_DHA
_geom_hbond_site_symmetry_A
O17 H17B O9 0.86 2.32 3.104(3) 150.8 .
O17 H17B O10 0.86 2.32 3.019(3) 138.2 .
O16 H16A O18 0.87 1.91 2.769(3) 168.4 .
N6 H6N O3 0.88 2.21 2.915(3) 137.3 2_667
O14 H14A O3 0.86 1.78 2.630(3) 169.4 2_667
O15 H15A O4 0.86 2.05 2.807(3) 146.5 1_554
O13 H13A O18 0.86 2.00 2.819(3) 160.1 2_676
O17 H17A O5 0.86 2.03 2.850(3) 159.0 2_676
O18 H18A O17 0.86 1.85 2.696(3) 164.2 2_676
O18 H18B O6 0.86 2.51 3.349(3) 165.0 2_776
O13 H13B O7 0.87 1.90 2.760(3) 170.0 2_577
O14 H14B O7 0.86 1.86 2.651(3) 151.7 2_677
O15 H15B N6 0.87 2.57 3.424(3) 170.6 2_666
O16 H16B O4 0.87 2.12 2.930(2) 155.2 1_654

loop_
_geom_torsion_atom_site_label_1
_geom_torsion_atom_site_label_2
_geom_torsion_atom_site_label_3
_geom_torsion_atom_site_label_4
_geom_torsion
_geom_torsion_site_symmetry_1
_geom_torsion_site_symmetry_4
O2 C1 C2 N1 -173.1(2) . .
O1 C1 C2 N1 6.6(3) . .
Tb2 C1 C2 N1 -169.2(6) 2_666 .
O2 C1 C2 C3 7.8(4) . .
O1 C1 C2 C3 -172.5(3) . .
Tb2 C1 C2 C3 11.6(9) 2_666 .
N1 C2 C3 C4 0.3(3) . .
C1 C2 C3 C4 179.5(3) . .
C2 C3 C4 N2 -0.4(3) . .
C2 C3 C4 C5 178.0(3) . .
N2 C4 C5 O3 -176.1(2) . .
C3 C4 C5 O3 5.6(5) . .
N2 C4 C5 O4 2.7(3) . .
C3 C4 C5 O4 -175.6(3) . .
O6 C6 C7 N3 -177.5(2) . .
O5 C6 C7 N3 1.6(3) . .
O6 C6 C7 C8 4.9(4) . .
O5 C6 C7 C8 -176.0(3) . .
N3 C7 C8 C9 0.0(3) . .
C6 C7 C8 C9 177.7(3) . .
C7 C8 C9 N4 0.2(3) . .
C7 C8 C9 C10 -176.0(3) . .
N4 C9 C10 O7 -172.5(2) . .
C8 C9 C10 O7 3.6(4) . .
N4 C9 C10 O8 5.2(3) . .
C8 C9 C10 O8 -178.7(3) . .
O10 C11 C12 N5 -172.5(2) . .
O9 C11 C12 N5 5.9(3) . .
O10 C11 C12 C13 -0.2(4) . .
O9 C11 C12 C13 178.2(3) . .
N5 C12 C13 C14 2.6(3) . .
C11 C12 C13 C14 -170.0(3) . .
C12 C13 C14 N6 -1.9(3) . .
C12 C13 C14 C15 167.9(3) . .
N6 C14 C15 O11 -167.3(2) . .
C13 C14 C15 O11 24.0(4) . .
N6 C14 C15 O12 17.0(4) . .
C13 C14 C15 O12 -151.6(3) . .
C3 C2 N1 N2 -0.1(3) . .
C1 C2 N1 N2 -179.4(2) . .
C3 C2 N1 Tb1 170.54(16) . .
C1 C2 N1 Tb1 -8.8(3) . .
O14 Tb1 N1 N2 77.1(2) . .
O13 Tb1 N1 N2 -82.0(2) . .
O9 Tb1 N1 N2 -137.0(2) . .
O5 Tb1 N1 N2 3.9(3) . .
O1 Tb1 N1 N2 173.0(3) . .
N3 Tb1 N1 N2 -3.3(2) . .
N5 Tb1 N1 N2 132.4(2) . .
O14 Tb1 N1 C2 -89.84(18) . .
O13 Tb1 N1 C2 111.11(18) . .
O9 Tb1 N1 C2 56.1(2) . .
O5 Tb1 N1 C2 -162.97(16) . .
O1 Tb1 N1 C2 6.06(17) . .
N3 Tb1 N1 C2 -170.16(19) . .
N5 Tb1 N1 C2 -34.5(2) . .
C2 N1 N2 C4 -0.2(3) . .
Tb1 N1 N2 C4 -167.95(18) . .
C2 N1 N2 Cu1 -177.3(2) . .
Tb1 N1 N2 Cu1 15.0(4) . .
C3 C4 N2 N1 0.3(3) . .
C5 C4 N2 N1 -178.4(2) . .
C3 C4 N2 Cu1 178.09(17) . .
C5 C4 N2 Cu1 -0.7(3) . .
N4 Cu1 N2 N1 -11.6(3) . .
O4 Cu1 N2 N1 176.2(3) . .
N4 Cu1 N2 C4 171.41(18) . .
O4 Cu1 N2 C4 -0.86(18) . .
C8 C7 N3 N4 -0.2(3) . .
C6 C7 N3 N4 -178.3(2) . .
C8 C7 N3 Tb1 165.82(16) . .
C6 C7 N3 Tb1 -12.3(3) . .
O14 Tb1 N3 N4 -90.2(2) . .
O13 Tb1 N3 N4 71.3(2) . .
O9 Tb1 N3 N4 125.9(2) . .
O5 Tb1 N3 N4 173.3(3) . .
O1 Tb1 N3 N4 -17.2(3) . .
N1 Tb1 N3 N4 -11.5(2) . .
N5 Tb1 N3 N4 -142.0(2) . .
O14 Tb1 N3 C7 108.88(18) . .
O13 Tb1 N3 C7 -89.58(18) . .
O9 Tb1 N3 C7 -35.0(2) . .
O5 Tb1 N3 C7 12.44(16) . .
O1 Tb1 N3 C7 -178.14(15) . .
N1 Tb1 N3 C7 -172.41(19) . .
N5 Tb1 N3 C7 57.1(2) . .
C7 N3 N4 C9 0.3(3) . .
Tb1 N3 N4 C9 -161.88(18) . .
C7 N3 N4 Cu1 179.0(2) . .
Tb1 N3 N4 Cu1 16.8(4) . .
C8 C9 N4 N3 -0.3(3) . .
C10 C9 N4 N3 176.8(2) . .
C8 C9 N4 Cu1 -179.35(17) . .
C10 C9 N4 Cu1 -2.2(3) . .
N2 Cu1 N4 N3 -4.5(3) . .
O8 Cu1 N4 N3 -179.1(3) . .
N2 Cu1 N4 C9 174.15(18) . .
O8 Cu1 N4 C9 -0.45(17) . .
C13 C12 N5 N6 -2.1(3) . .
C11 C12 N5 N6 171.8(2) . .
C13 C12 N5 Tb1 -179.45(16) . .
C11 C12 N5 Tb1 -5.6(3) . .
O14 Tb1 N5 C12 -172.7(2) . .
O13 Tb1 N5 C12 7.2(2) . .
O9 Tb1 N5 C12 3.00(17) . .
O5 Tb1 N5 C12 -78.75(18) . .
O1 Tb1 N5 C12 92.04(19) . .
N3 Tb1 N5 C12 -119.22(18) . .
N1 Tb1 N5 C12 130.54(18) . .
O14 Tb1 N5 N6 11.2(2) . .
O13 Tb1 N5 N6 -168.9(2) . .
O9 Tb1 N5 N6 -173.1(3) . .
O5 Tb1 N5 N6 105.1(3) . .
O1 Tb1 N5 N6 -84.1(3) . .
N3 Tb1 N5 N6 64.6(3) . .
N1 Tb1 N5 N6 -45.6(3) . .
C12 N5 N6 C14 0.8(3) . .
Tb1 N5 N6 C14 177.22(19) . .
C13 C14 N6 N5 0.8(3) . .
C15 C14 N6 N5 -170.3(2) . .
O2 C1 O1 Tb1 178.90(18) . .
C2 C1 O1 Tb1 -0.8(3) . .
Tb2 C1 O1 Tb1 178.16(14) 2_666 .
O14 Tb1 O1 C1 72.59(19) . .
O13 Tb1 O1 C1 -77.5(2) . .
O9 Tb1 O1 C1 -148.9(2) . .
O5 Tb1 O1 C1 163.50(17) . .
N3 Tb1 O1 C1 3.4(2) . .
N1 Tb1 O1 C1 -2.68(18) . .
N5 Tb1 O1 C1 144.8(2) . .
O1 C1 O2 Tb2 -1.0(3) . 2_666
C2 C1 O2 Tb2 178.69(18) . 2_666
O3 C5 O4 Cu1 175.5(2) . .
C4 C5 O4 Cu1 -3.4(3) . .
N2 Cu1 O4 C5 2.44(18) . .
O8 Cu1 O4 C5 176.87(17) . .
O6 C6 O5 Tb1 -169.62(17) . .
C7 C6 O5 Tb1 11.3(3) . .
O14 Tb1 O5 C6 -89.1(2) . .
O13 Tb1 O5 C6 60.3(2) . .
O9 Tb1 O5 C6 131.9(2) . .
O1 Tb1 O5 C6 -179.76(17) . .
N3 Tb1 O5 C6 -12.84(18) . .
N1 Tb1 O5 C6 -20.6(3) . .
N5 Tb1 O5 C6 -161.6(2) . .
O5 C6 O6 Tb2 107.9(3) . 2_676
C7 C6 O6 Tb2 -73.1(3) . 2_676
O7 C10 O8 Cu1 172.08(19) . .
C9 C10 O8 Cu1 -5.5(3) . .
N4 Cu1 O8 C10 3.44(17) . .
O4 Cu1 O8 C10 175.69(17) . .
O10 C11 O9 Tb1 175.09(18) . .
C12 C11 O9 Tb1 -3.2(3) . .
O14 Tb1 O9 C11 6.4(2) . .
O13 Tb1 O9 C11 -176.8(2) . .
O5 Tb1 O9 C11 84.1(2) . .
O1 Tb1 O9 C11 -74.3(2) . .
N3 Tb1 O9 C11 127.17(19) . .
N1 Tb1 O9 C11 -119.2(2) . .
N5 Tb1 O9 C11 0.30(19) . .
O9 C11 O10 Tb2 -109.4(3) . .
C12 C11 O10 Tb2 68.9(4) . .
O11 Tb2 O10 C11 45.2(3) 1_455 .
O12 Tb2 O10 C11 -35.3(3) 2_766 .
O6 Tb2 O10 C11 164.0(3) 2_676 .
O2 Tb2 O10 C11 -121.9(3) 2_666 .
O16 Tb2 O10 C11 -115.8(3) . .
O15 Tb2 O10 C11 104.5(3) . .
C1 Tb2 O10 C11 -78.1(4) 2_666 .
O12 C15 O11 Tb2 -116.2(3) . 1_655
C14 C15 O11 Tb2 68.7(4) . 1_655
O11 C15 O12 Tb2 2.7(4) . 2_766
C14 C15 O12 Tb2 177.91(17) . 2_766
